data_9005183
loop_
_publ_author_name
'Tribaudino, M.'
'Molin, G. M.'
'Bruno, E.'

_publ_section_title
;
 Effect of Al on enstatite solubility in CMAS clinopyroxenes:
 2 - Crystal chemical considerations
 Sample: Di75En10CaTs15, split M2 atom model
;
_journal_name_full 'European Journal of Mineralogy'
_journal_page_first 77
_journal_page_last 86
_journal_volume 6
_journal_year 1994
_chemical_formula_sum 'Al0.29 Ca0.9 Mg0.96 O6 Si1.85'
_chemical_name_mineral Diopside
_space_group_IT_number 15
_symmetry_space_group_name_Hall '-C 2yc'
_symmetry_space_group_name_H-M 'C 1 2/c 1'
_cell_angle_alpha 90
_cell_angle_beta 106.27
_cell_angle_gamma 90
_cell_length_a 9.707
_cell_length_b 8.863
_cell_length_c 5.267
_cell_formula_units_Z 4
_cell_volume 434.989
_database_code_amcsd 0006529
_exptl_crystal_density_diffrn 3.286
_cod_original_formula_sum 'Ca.9 Mg.96 Al.29 Si1.85 O6'
_cod_database_code 9005183

loop_
_space_group_symop_operation_xyz
x,y,z
1/2+x,1/2+y,z
x,-y,1/2+z
1/2+x,1/2-y,1/2+z
-x,y,1/2-z
1/2-x,1/2+y,1/2-z
-x,-y,-z
1/2-x,1/2-y,-z

loop_
_atom_site_label
_atom_site_fract_x
_atom_site_fract_y
_atom_site_fract_z
_atom_site_occupancy
_atom_site_U_iso_or_equiv
CaM2 0.00000 0.30210 0.25000 0.50000 0.01292
MgM2* 0.00000 0.26200 0.25000 0.10000 0.03432
CaM2* 0.00000 0.26200 0.25000 0.40000 0.03432
MgM1 0.00000 0.90790 0.25000 0.86000 0.01026
AlM1 0.00000 0.90790 0.25000 0.14000 0.01026
AlT 0.28750 0.09340 0.22940 0.07500 0.00988
SiT 0.28750 0.09340 0.22940 0.92500 0.00988
O1 0.11430 0.08660 0.13900 1.00000 0.01241
O2 0.36270 0.25230 0.32120 1.00000 0.01507
O3 0.35180 0.01840 0.99470 1.00000 0.01305

loop_
_cod_related_entry_id
_cod_related_entry_database
_cod_related_entry_code
1 AMCSD 0006529
